data_7133469
loop_
_publ_author_name
'Sharma, Alpa'
'Govande, Vijaya'
'Mahajan, Shivangani'
'Sawant, Sanghapal D.'

_publ_section_title
;
 2,3-Difunctionalization of quinones: a gold-catalyzed cascade approach
 for trifluoromethyl-amination or sulfoximination.
;
_journal_issue 71
_journal_name_full 'Chemical communications (Cambridge, England)'
_journal_page_first 9598
_journal_page_last 9601
_journal_paper_doi 10.1039/d4cc01891e
_journal_volume 60
_journal_year 2024
_chemical_formula_moiety 'C15 H12 F3 N O3 S'
_chemical_formula_sum 'C15 H12 F3 N O3 S'
_chemical_formula_weight 344.337
_chemical_name_systematic 'Bruker D8- Venture'
_space_group_crystal_system monoclinic
_space_group_IT_number 14
_space_group_name_Hall '-P 2yn'
_space_group_name_H-M_alt 'P 1 21/n 1'
_symmetry_Int_Tables_number 14
_atom_sites_solution_primary iterative
_audit_creation_date 2023-09-10
_audit_creation_method
;
Olex2 1.5
(compiled 2021.12.09 svn.r5202d8cf for OlexSys, GUI svn.r6439)
;
_audit_update_record
;
2023-09-12 deposited with the CCDC.	2024-08-08 downloaded from the CCDC.
;
_cell_angle_alpha 90
_cell_angle_beta 103.105(19)
_cell_angle_gamma 90
_cell_formula_units_Z 4
_cell_length_a 5.624(4)
_cell_length_b 25.714(14)
_cell_length_c 11.107(5)
_cell_measurement_reflns_used 7536
_cell_measurement_temperature 200.00
_cell_measurement_theta_max 27.812
_cell_measurement_theta_min 2.461
_cell_volume 1564.4(16)
_computing_cell_refinement 'SAINT V8.40B (?, 2016)'
_computing_data_reduction 'SAINT V8.40B (?, 2016)'
_computing_molecular_graphics 'Olex2 1.5 (Dolomanov et al., 2009)'
_computing_publication_material 'Olex2 1.5 (Dolomanov et al., 2009)'
_computing_structure_refinement 'olex2.refine 1.5 (Bourhis et al., 2015)'
_computing_structure_solution 'olex2.solve 1.5 (Bourhis et al., 2015)'
_diffrn_ambient_temperature 200.00
_diffrn_measured_fraction_theta_full 0.9933
_diffrn_measured_fraction_theta_max 0.9835
_diffrn_measurement_device_type 'D-8 VENTURE'
_diffrn_radiation_type 'Mo K\a'
_diffrn_radiation_wavelength 0.71073
_diffrn_reflns_av_R_equivalents 0.0921
_diffrn_reflns_av_unetI/netI 0.0523
_diffrn_reflns_Laue_measured_fraction_full 0.9933
_diffrn_reflns_Laue_measured_fraction_max 0.9835
_diffrn_reflns_limit_h_max 7
_diffrn_reflns_limit_h_min -7
_diffrn_reflns_limit_k_max 34
_diffrn_reflns_limit_k_min -34
_diffrn_reflns_limit_l_max 14
_diffrn_reflns_limit_l_min -14
_diffrn_reflns_number 36690
_diffrn_reflns_point_group_measured_fraction_full 0.9933
_diffrn_reflns_point_group_measured_fraction_max 0.9835
_diffrn_reflns_theta_full 25.2417
_diffrn_reflns_theta_max 28.37
_diffrn_reflns_theta_min 2.46
_diffrn_source_current 1.4
_diffrn_source_power 0.07
_diffrn_source_voltage 50.0
_exptl_absorpt_coefficient_mu 0.252
_exptl_absorpt_correction_T_max 0.7457
_exptl_absorpt_correction_T_min 0.5800
_exptl_absorpt_correction_type multi-scan
_exptl_absorpt_process_details
;
SADABS-2016/2 (Bruker,2016/2) was used for absorption correction.
wR2(int) was 0.1582 before and 0.0773 after correction.
The Ratio of minimum to maximum transmission is 0.7778.
The \l/2 correction factor is Not present.
;
_exptl_crystal_colour 'dull light yellow'
_exptl_crystal_colour_lustre dull
_exptl_crystal_colour_modifier light
_exptl_crystal_colour_primary yellow
_exptl_crystal_density_diffrn 1.462
_exptl_crystal_description needle
_exptl_crystal_F_000 709.086
_exptl_crystal_preparation 'Pure methanol'
_exptl_crystal_recrystallization_method 'Diffusion in methanol'
_exptl_crystal_size_max 0.2
_exptl_crystal_size_mid 0.19
_exptl_crystal_size_min 0.168
_refine_diff_density_max 0.8622
_refine_diff_density_min -0.5690
_refine_diff_density_rms 0.1041
_refine_ls_d_res_high 0.7479
_refine_ls_d_res_low 8.2776
_refine_ls_goodness_of_fit_ref 1.0548
_refine_ls_hydrogen_treatment constr
_refine_ls_matrix_type full
_refine_ls_number_constraints 20
_refine_ls_number_parameters 210
_refine_ls_number_reflns 3864
_refine_ls_number_restraints 0
_refine_ls_restrained_S_all 1.0548
_refine_ls_R_factor_all 0.1198
_refine_ls_R_factor_gt 0.0954
_refine_ls_shift/su_max 0.0007
_refine_ls_shift/su_mean 0.0001
_refine_ls_structure_factor_coef Fsqd
_refine_ls_weighting_details 'w=1/[\s^2^(Fo^2^)+(0.1042P)^2^+2.3881P] where P=(Fo^2^+2Fc^2^)/3'
_refine_ls_weighting_scheme calc
_refine_ls_wR_factor_gt 0.2433
_refine_ls_wR_factor_ref 0.2534
_reflns_Friedel_coverage 0.0
_reflns_limit_h_max 5
_reflns_limit_h_min -7
_reflns_limit_k_max 34
_reflns_limit_k_min 0
_reflns_limit_l_max 14
_reflns_limit_l_min -5
_reflns_number_gt 2894
_reflns_number_total 3864
_reflns_threshold_expression I>=2u(I)
_cod_data_source_file d4cc01891e2.cif
_cod_data_source_block mo_SHIVANGINI_BQ_Me_0m_a
_cod_depositor_comments 'Adding full bibliography for 7133469.cif.'
_cod_original_cell_volume 1564.5(15)
_cod_original_sg_symbol_Hall '-P 2ybc (x-z,y,z)'
_cod_database_code 7133469
_olex2_refinement_description
;
1. Fixed Uiso
 At 1.2 times of:
  All C(H) groups
 At 1.5 times of:
  All C(H,H,H) groups
2.a Aromatic/amide H refined with riding coordinates:
 C00A(H00A), C00D(H00e), C00E(H00f), C00I(H00I), C00J(H00J), C00L(H00L)
2.b Idealised Me refined as rotating group:
 C00B(H00b,H00c,H00d), C00N(H00g,H00h,H00k)
;
_olex2_submission_special_instructions 'No special instructions were received'

loop_
_space_group_symop_id
_space_group_symop_operation_xyz
1 x,y,z
2 -x+1/2,y+1/2,-z+1/2
3 -x,-y,-z
4 x-1/2,-y-1/2,z-1/2

loop_
_atom_site_label
_atom_site_type_symbol
_atom_site_fract_x
_atom_site_fract_y
_atom_site_fract_z
_atom_site_U_iso_or_equiv
_atom_site_adp_type
_atom_site_occupancy
_atom_site_refinement_flags_posn
S001 S 0.34657(16) 0.54896(4) 0.32454(8) 0.0476(3) Uani 1.000000 .
O002 O 0.5859(5) 0.52937(13) 0.3243(3) 0.0624(8) Uani 1.000000 .
O003 O 0.5625(6) 0.63729(13) 0.2644(3) 0.0637(8) Uani 1.000000 .
N004 N 0.3104(6) 0.58931(15) 0.4226(3) 0.0578(9) Uani 1.000000 .
C005 C 0.1956(6) 0.56531(16) 0.1708(3) 0.0461(8) Uani 1.000000 .
C006 C 0.4198(7) 0.63605(16) 0.4482(3) 0.0517(9) Uani 1.000000 .
C007 C 0.5607(8) 0.65942(16) 0.3596(4) 0.0546(9) Uani 1.000000 .
F008 F 0.1522(11) 0.6771(2) 0.6905(5) 0.161(2) Uani 1.000000 .
C009 C 0.4068(9) 0.66351(18) 0.5518(4) 0.0640(11) Uani 1.000000 .
C00A C 0.2955(8) 0.54981(19) 0.0735(4) 0.0624(11) Uani 1.000000 .
H00A H 0.4432(8) 0.53043(19) 0.0889(4) 0.0749(13) Uiso 1.000000 R
C00B C 0.1689(8) 0.49745(18) 0.3602(4) 0.0585(10) Uani 1.000000 .
H00b H 0.171(5) 0.4686(5) 0.3029(19) 0.0877(15) Uiso 1.000000 GR
H00c H 0.236(4) 0.4858(9) 0.4451(11) 0.0877(15) Uiso 1.000000 GR
H00d H 0.0005(16) 0.5093(4) 0.352(3) 0.0877(15) Uiso 1.000000 GR
O00C O 0.5383(11) 0.7361(2) 0.6766(4) 0.1299(19) Uani 1.000000 .
C00D C -0.0178(8) 0.5921(2) 0.1507(4) 0.0703(13) Uani 1.000000 .
H00e H -0.0866(8) 0.6022(2) 0.2178(4) 0.0843(15) Uiso 1.000000 R
C00E C 0.1796(10) 0.5627(2) -0.0455(4) 0.0750(14) Uani 1.000000 .
H00f H 0.2476(10) 0.5525(2) -0.1128(4) 0.0900(16) Uiso 1.000000 R
C00F C 0.2736(14) 0.6427(3) 0.6433(5) 0.0889(17) Uani 1.000000 .
C00G C 0.6834(11) 0.73374(19) 0.4952(5) 0.0787(15) Uani 1.000000 .
C00H C 0.5409(11) 0.7127(2) 0.5816(5) 0.0796(15) Uani 1.000000 .
C00I C -0.0325(11) 0.5899(2) -0.0663(5) 0.0812(15) Uani 1.000000 .
H00I H -0.1120(11) 0.5989(2) -0.1485(5) 0.0975(18) Uiso 1.000000 R
C00J C -0.1335(9) 0.6044(2) 0.0297(5) 0.0820(15) Uani 1.000000 .
H00J H -0.2833(9) 0.6230(2) 0.0136(5) 0.0984(18) Uiso 1.000000 R
F00K F 0.0825(14) 0.6137(3) 0.5956(6) 0.190(3) Uani 1.000000 .
C00L C 0.6882(10) 0.70903(19) 0.3919(4) 0.0723(13) Uani 1.000000 .
H00L H 0.7766(10) 0.72372(19) 0.3368(4) 0.0867(15) Uiso 1.000000 R
F00M F 0.3991(12) 0.6176(4) 0.7260(7) 0.310(6) Uani 1.000000 .
C00N C 0.8225(16) 0.7837(2) 0.5303(7) 0.118(3) Uani 1.000000 .
H00g H 0.710(2) 0.8109(7) 0.545(5) 0.177(4) Uiso 1.000000 GR
H00h H 0.949(7) 0.7782(7) 0.606(3) 0.177(4) Uiso 1.000000 GR
H00k H 0.899(9) 0.7944(13) 0.463(2) 0.177(4) Uiso 1.000000 GR

loop_
_atom_site_aniso_label
_atom_site_aniso_U_11
_atom_site_aniso_U_22
_atom_site_aniso_U_33
_atom_site_aniso_U_12
_atom_site_aniso_U_13
_atom_site_aniso_U_23
S001 0.0391(5) 0.0634(6) 0.0400(4) -0.0008(4) 0.0081(3) 0.0021(4)
O002 0.0413(15) 0.078(2) 0.0663(17) 0.0088(13) 0.0089(12) 0.0074(15)
O003 0.0687(19) 0.076(2) 0.0513(15) -0.0121(15) 0.0246(13) -0.0076(14)
N004 0.059(2) 0.073(2) 0.0449(17) -0.0082(17) 0.0199(14) -0.0048(15)
C005 0.0375(18) 0.062(2) 0.0388(16) 0.0004(15) 0.0086(13) 0.0006(15)
C006 0.056(2) 0.059(2) 0.0398(17) 0.0100(18) 0.0101(15) 0.0036(16)
C007 0.057(2) 0.056(2) 0.049(2) 0.0002(18) 0.0085(17) 0.0061(18)
F008 0.201(5) 0.164(4) 0.155(4) 0.011(4) 0.120(4) -0.024(3)
C009 0.080(3) 0.064(3) 0.049(2) 0.011(2) 0.015(2) -0.0003(19)
C00A 0.059(2) 0.077(3) 0.053(2) 0.006(2) 0.0169(18) -0.003(2)
C00B 0.053(2) 0.069(3) 0.051(2) -0.012(2) 0.0071(17) 0.0082(19)
O00C 0.186(5) 0.114(4) 0.096(3) -0.024(3) 0.045(3) -0.052(3)
C00D 0.052(2) 0.100(4) 0.059(2) 0.019(2) 0.0138(19) 0.005(2)
C00E 0.091(4) 0.091(4) 0.045(2) 0.000(3) 0.018(2) -0.003(2)
C00F 0.130(5) 0.088(4) 0.059(3) 0.005(4) 0.043(3) 0.000(3)
C00G 0.102(4) 0.054(3) 0.071(3) -0.001(3) 0.002(3) 0.002(2)
C00H 0.112(4) 0.065(3) 0.058(3) 0.016(3) 0.013(3) -0.009(2)
C00I 0.085(4) 0.097(4) 0.051(3) -0.002(3) -0.006(2) 0.010(2)
C00J 0.062(3) 0.103(4) 0.072(3) 0.020(3) -0.003(2) 0.013(3)
F00K 0.257(7) 0.198(5) 0.165(5) -0.102(5) 0.154(5) -0.062(4)
C00L 0.091(4) 0.064(3) 0.060(3) -0.013(3) 0.014(2) 0.003(2)
F00M 0.177(5) 0.539(15) 0.253(7) 0.168(8) 0.132(5) 0.316(10)
C00N 0.162(7) 0.069(4) 0.114(5) -0.026(4) 0.013(5) -0.018(4)

loop_
_atom_type_symbol
_atom_type_scat_dispersion_real
_atom_type_scat_dispersion_imag
_atom_type_scat_Cromer_Mann_a1
_atom_type_scat_Cromer_Mann_a2
_atom_type_scat_Cromer_Mann_a3
_atom_type_scat_Cromer_Mann_a4
_atom_type_scat_Cromer_Mann_b1
_atom_type_scat_Cromer_Mann_b2
_atom_type_scat_Cromer_Mann_b3
_atom_type_scat_Cromer_Mann_b4
_atom_type_scat_Cromer_Mann_c
_atom_type_scat_source
_atom_type_scat_dispersion_source
C 0.00347 0.00161 2.31000 1.02000 1.58860 0.86500 20.84390 10.20750 0.56870 51.65120 0.21560 'International Tables Volume C Table 6.1.1.4 (pp. 500-502)' 'Henke, Gullikson and Davis, At. Data and Nucl. Data Tables, 1993, 54, 2'
F 0.01794 0.01033 3.53920 2.64120 1.51700 1.02430 10.28250 4.29440 0.26150 26.14760 0.27760 'International Tables Volume C Table 6.1.1.4 (pp. 500-502)' 'Henke, Gullikson and Davis, At. Data and Nucl. Data Tables, 1993, 54, 2'
H 0.00000 0.00000 0.49300 0.32291 0.14019 0.04081 10.51090 26.12570 3.14236 57.79970 0.00304 'International Tables Volume C Table 6.1.1.4 (pp. 500-502)' 'Henke, Gullikson and Davis, At. Data and Nucl. Data Tables, 1993, 54, 2'
N 0.00653 0.00323 12.21260 3.13220 2.01250 1.16630 0.00570 9.89330 28.99750 0.58260 -11.52900 'International Tables Volume C Table 6.1.1.4 (pp. 500-502)' 'Henke, Gullikson and Davis, At. Data and Nucl. Data Tables, 1993, 54, 2'
O 0.01158 0.00611 3.04850 2.28680 1.54630 0.86700 13.27710 5.70110 0.32390 32.90890 0.25080 'International Tables Volume C Table 6.1.1.4 (pp. 500-502)' 'Henke, Gullikson and Davis, At. Data and Nucl. Data Tables, 1993, 54, 2'
S 0.12424 0.12443 6.90530 5.20340 1.43790 1.58630 1.46790 22.21510 0.25360 56.17200 0.86690 'International Tables Volume C Table 6.1.1.4 (pp. 500-502)' 'Henke, Gullikson and Davis, At. Data and Nucl. Data Tables, 1993, 54, 2'

loop_
_geom_angle_atom_site_label_1
_geom_angle_atom_site_label_2
_geom_angle_atom_site_label_3
_geom_angle
_geom_angle_site_symmetry_1
_geom_angle_site_symmetry_3
_geom_angle_publ_flag
N004 S001 O002 120.49(19) . . ?
C005 S001 O002 108.97(17) . . ?
C005 S001 N004 113.99(19) . . ?
C00B S001 O002 108.5(2) . . ?
C00B S001 N004 100.0(2) . . ?
C00B S001 C005 102.86(19) . . ?
C006 N004 S001 128.1(3) . . ?
C00A C005 S001 119.5(3) . . ?
C00D C005 S001 119.4(3) . . ?
C00D C005 C00A 121.2(4) . . ?
C007 C006 N004 119.7(3) . . ?
C009 C006 N004 121.9(4) . . ?
C009 C006 C007 118.4(4) . . ?
C006 C007 O003 119.4(4) . . ?
C00L C007 O003 121.7(4) . . ?
C00L C007 C006 118.9(4) . . ?
C00F C009 C006 121.3(5) . . ?
C00H C009 C006 120.7(4) . . ?
C00H C009 C00F 117.8(4) . . ?
H00A C00A C005 120.2(2) . . ?
C00E C00A C005 119.6(4) . . ?
C00E C00A H00A 120.2(3) . . ?
H00b C00B S001 109.5 . . ?
H00c C00B S001 109.5 . . ?
H00c C00B H00b 109.5 . . ?
H00d C00B S001 109.5 . . ?
H00d C00B H00b 109.5 . . ?
H00d C00B H00c 109.5 . . ?
H00e C00D C005 120.7(2) . . ?
C00J C00D C005 118.5(4) . . ?
C00J C00D H00e 120.7(3) . . ?
H00f C00E C00A 120.2(3) . . ?
C00I C00E C00A 119.6(4) . . ?
C00I C00E H00f 120.2(3) . . ?
C009 C00F F008 114.9(5) . . ?
F00K C00F F008 95.3(6) . . ?
F00K C00F C009 114.8(5) . . ?
F00M C00F F008 109.1(6) . . ?
F00M C00F C009 114.3(6) . . ?
F00M C00F F00K 106.7(8) . . ?
C00L C00G C00H 120.5(5) . . ?
C00N C00G C00H 117.8(5) . . ?
C00N C00G C00L 121.6(6) . . ?
O00C C00H C009 120.9(6) . . ?
C00G C00H C009 119.5(4) . . ?
C00G C00H O00C 119.7(5) . . ?
H00I C00I C00E 119.6(3) . . ?
C00J C00I C00E 120.9(4) . . ?
C00J C00I H00I 119.6(3) . . ?
C00I C00J C00D 120.3(5) . . ?
H00J C00J C00D 119.9(3) . . ?
H00J C00J C00I 119.9(3) . . ?
C00G C00L C007 121.8(5) . . ?
H00L C00L C007 119.1(3) . . ?
H00L C00L C00G 119.1(3) . . ?
H00g C00N C00G 109.5 . . ?
H00h C00N C00G 109.5 . . ?
H00h C00N H00g 109.5 . . ?
H00k C00N C00G 109.5 . . ?
H00k C00N H00g 109.5 . . ?
H00k C00N H00h 109.5 . . ?

loop_
_geom_bond_atom_site_label_1
_geom_bond_atom_site_label_2
_geom_bond_distance
_geom_bond_site_symmetry_2
_geom_bond_publ_flag
S001 O002 1.438(3) . ?
S001 N004 1.551(4) . ?
S001 C005 1.776(4) . ?
S001 C00B 1.758(4) . ?
O003 C007 1.203(5) . ?
N004 C006 1.351(5) . ?
C005 C00A 1.385(5) . ?
C005 C00D 1.358(5) . ?
C006 C007 1.520(6) . ?
C006 C009 1.366(6) . ?
C007 C00L 1.467(6) . ?
F008 C00F 1.299(7) . ?
C009 C00F 1.492(7) . ?
C009 C00H 1.471(7) . ?
C00A H00A 0.9500 . ?
C00A C00E 1.375(6) . ?
C00B H00b 0.9800 . ?
C00B H00c 0.9800 . ?
C00B H00d 0.9800 . ?
O00C C00H 1.217(6) . ?
C00D H00e 0.9500 . ?
C00D C00J 1.391(7) . ?
C00E H00f 0.9500 . ?
C00E C00I 1.357(8) . ?
C00F F00K 1.316(8) . ?
C00F F00M 1.210(7) . ?
C00G C00H 1.485(8) . ?
C00G C00L 1.317(7) . ?
C00G C00N 1.509(8) . ?
C00I H00I 0.9500 . ?
C00I C00J 1.369(8) . ?
C00J H00J 0.9500 . ?
C00L H00L 0.9500 . ?
C00N H00g 0.9800 . ?
C00N H00h 0.9800 . ?
C00N H00k 0.9800 . ?

loop_
_geom_torsion_atom_site_label_1
_geom_torsion_atom_site_label_2
_geom_torsion_atom_site_label_3
_geom_torsion_atom_site_label_4
_geom_torsion
_geom_torsion_site_symmetry_1
_geom_torsion_site_symmetry_2
_geom_torsion_site_symmetry_3
_geom_torsion_site_symmetry_4
_geom_torsion_publ_flag
S001 N004 C006 C007 13.0(4) . . . . ?
S001 N004 C006 C009 -167.4(4) . . . . ?
S001 C005 C00A C00E -179.7(4) . . . . ?
S001 C005 C00D C00J -179.9(4) . . . . ?
O003 C007 C006 N004 3.9(5) . . . . ?
O003 C007 C006 C009 -175.7(4) . . . . ?
O003 C007 C00L C00G 178.9(5) . . . . ?
N004 C006 C007 C00L -177.1(4) . . . . ?
N004 C006 C009 C00F 0.9(5) . . . . ?
N004 C006 C009 C00H 176.0(4) . . . . ?
C005 C00A C00E C00I -0.7(6) . . . . ?
C005 C00D C00J C00I -0.2(6) . . . . ?
C006 C007 C00L C00G -0.1(5) . . . . ?
C006 C009 C00F F008 -141.5(6) . . . . ?
C006 C009 C00F F00K -32.5(6) . . . . ?
C006 C009 C00F F00M 91.3(8) . . . . ?
C006 C009 C00H O00C -176.8(5) . . . . ?
C006 C009 C00H C00G 2.6(5) . . . . ?
C007 C00L C00G C00H -1.8(6) . . . . ?
C007 C00L C00G C00N 177.6(5) . . . . ?
F008 C00F C009 C00H 43.3(7) . . . . ?
C009 C00H C00G C00L 0.7(6) . . . . ?
C009 C00H C00G C00N -178.8(5) . . . . ?
C00A C00E C00I C00J -0.4(7) . . . . ?
O00C C00H C00G C00L -179.9(6) . . . . ?
O00C C00H C00G C00N 0.6(7) . . . . ?
C00D C00J C00I C00E 0.9(7) . . . . ?
